data_7702471
loop_
_publ_author_name
'Mondal, Biplab'
'Paul, Himadri'
'Puranik, Vedavati G.'
'Lahiri, Goutam Kumar'

_publ_section_title
;
 Ruthenium mononitro and mononitroso terpyridine complexes incorporating
 azoimine based ancillary ligands. Synthesis, crystal structure,
 spectroelectrochemical properties and kinetic aspects&#x200A;&#x2020;
;
_journal_issue 4
_journal_name_full 'Journal of the Chemical Society, Dalton Transactions'
_journal_page_first 481
_journal_paper_doi 10.1039/b007975h
_journal_year 2001
_chemical_formula_moiety 'C33 H28 Cl N7 O6 Ru'
_chemical_formula_sum 'C33 H28 Cl N7 O6 Ru'
_chemical_formula_weight 755.14
_chemical_name_common 'Ruthenium Complex.'
_chemical_name_systematic
; 
         [Ru(trpy)(L2)(NO2)] ClO4
;
_space_group_IT_number 2
_space_group_name_Hall '-P 1'
_space_group_name_H-M_alt 'P -1'
_symmetry_cell_setting triclinic
_symmetry_space_group_name_H-M 'P -1'
_atom_sites_solution_hydrogens geom
_atom_sites_solution_primary direct
_atom_sites_solution_secondary difmap
_audit_creation_method SHELXL-97
_cell_angle_alpha 82.366(9)
_cell_angle_beta 67.565(8)
_cell_angle_gamma 77.581(7)
_cell_formula_units_Z 2
_cell_length_a 11.4520(10)
_cell_length_b 11.8070(10)
_cell_length_c 13.265(2)
_cell_measurement_reflns_used 25
_cell_measurement_temperature 293(2)
_cell_volume 1616.5(3)
_computing_cell_refinement 'CAD-4 Software'
_computing_data_collection 'CAD-4 Software (Enraf-Nonius, 1989)'
_computing_data_reduction 'NRCVAX (PC Version) Gabe, E. J. et al., 1989)'
_computing_molecular_graphics 'ZORTEP (Zsolnai, L and Pritzkow, H, 1994)'
_computing_publication_material 'SHELXL-97 (Sheldrick, 1997)'
_computing_structure_refinement 'SHELXL-97 (Sheldrick, 1997)'
_computing_structure_solution 'SHELXS-97 (Sheldrick, 1990)'
_diffrn_ambient_temperature 293(2)
_diffrn_measured_fraction_theta_full 0.999
_diffrn_measured_fraction_theta_max 0.999
_diffrn_measurement_device 'Enraf-Nonius CAD-4'
_diffrn_measurement_method \w/2\q-scan
_diffrn_radiation_monochromator graphite
_diffrn_radiation_source 'fine-focus sealed tube'
_diffrn_radiation_type 'Mo K\a'
_diffrn_radiation_wavelength 0.70930
_diffrn_reflns_av_R_equivalents 0.0000
_diffrn_reflns_av_sigmaI/netI 0.1917
_diffrn_reflns_limit_h_max 13
_diffrn_reflns_limit_h_min -13
_diffrn_reflns_limit_k_max 14
_diffrn_reflns_limit_k_min 0
_diffrn_reflns_limit_l_max 15
_diffrn_reflns_limit_l_min -15
_diffrn_reflns_number 5678
_diffrn_reflns_theta_full 24.93
_diffrn_reflns_theta_max 24.93
_diffrn_reflns_theta_min 1.66
_diffrn_standards_decay_% <4%
_diffrn_standards_interval_time 3600
_diffrn_standards_number 3
_exptl_absorpt_coefficient_mu 0.624
_exptl_crystal_colour 'color ....'? '
_exptl_crystal_density_diffrn 1.551
_exptl_crystal_density_method 'not measured'
_exptl_crystal_description 'crystal Apprence...'? '
_exptl_crystal_F_000 768
_exptl_crystal_size_max 0.45
_exptl_crystal_size_mid 0.34
_exptl_crystal_size_min 0.14
_refine_diff_density_max 0.710
_refine_diff_density_min -0.866
_refine_diff_density_rms 0.111
_refine_ls_extinction_method none
_refine_ls_goodness_of_fit_ref 0.913
_refine_ls_hydrogen_treatment mixed
_refine_ls_matrix_type full
_refine_ls_number_parameters 545
_refine_ls_number_reflns 5678
_refine_ls_number_restraints 0
_refine_ls_restrained_S_all 0.913
_refine_ls_R_factor_all 0.1476
_refine_ls_R_factor_gt 0.0636
_refine_ls_shift/su_max 0.001
_refine_ls_shift/su_mean 0.000
_refine_ls_structure_factor_coef Fsqd
_refine_ls_weighting_details 'w=1/[\s^2^(Fo^2^)+(0.0468P)^2^+0.0000P] where P=(Fo^2^+2Fc^2^)/3'
_refine_ls_weighting_scheme calc
_refine_ls_wR_factor_gt 0.1063
_refine_ls_wR_factor_ref 0.1223
_reflns_number_gt 3142
_reflns_number_total 5678
_reflns_threshold_expression >2sigma(I)
_cod_data_source_file b007975h.txt
_cod_data_source_block C33H28ClN7O6Ru
_cod_depositor_comments
;
The following automatic conversions were performed:

data item '_symmetry_cell_setting' value 'Triclinic' was changed to
'triclinic' in accordance with the
/home/saulius/struct/COD-crude-data/automatic-downloads/DataCite-retrospective/RSC/depositions/lib/dictionaries/cif_core.dic
dictionary named 'cif_core.dic' version 2.4.2 last updated on
2011-04-26.

data item '_refine_ls_weighting_scheme' value 'calc
w=1/[\s^2^(Fo^2^)+(0.0468P)^2^+0.0000P] where P=(Fo^2^+2Fc^2^)/3' was
changed to 'calc'. A new data item '_refine_ls_weighting_details' was
created with the value set to
'w=1/[\s^2^(Fo^2^)+(0.0468P)^2^+0.0000P] where P=(Fo^2^+2Fc^2^)/3'.

Automatic conversion script
Id: cif_fix_values 6909 2019-04-08 15:41:33Z antanas 
;
_cod_original_sg_symbol_H-M P-1
_cod_database_code 7702471

loop_
_symmetry_equiv_pos_as_xyz
'x, y, z'
'-x, -y, -z'

loop_
_atom_site_label
_atom_site_type_symbol
_atom_site_fract_x
_atom_site_fract_y
_atom_site_fract_z
_atom_site_U_iso_or_equiv
_atom_site_adp_type
_atom_site_occupancy
_atom_site_calc_flag
Ru Ru 0.16607(6) 0.18335(5) 0.04437(5) 0.03043(19) Uani 1 d
Cl Cl 0.7127(2) 0.2228(2) 0.46061(18) 0.0633(6) Uani 1 d
O1 O -0.1004(5) 0.2274(4) 0.0644(4) 0.0528(14) Uani 1 d
O2 O 0.0247(5) 0.1895(4) -0.0984(5) 0.0589(15) Uani 1 d
O3 O 0.8383(5) 0.2140(6) 0.4573(5) 0.098(2) Uani 1 d
O4 O 0.6304(7) 0.2961(10) 0.5376(9) 0.211(6) Uani 1 d
O5 O 0.7054(6) 0.2596(6) 0.3587(6) 0.111(2) Uani 1 d
O6 O 0.6702(8) 0.1151(7) 0.4912(7) 0.144(3) Uani 1 d
N1 N 0.2703(5) 0.0794(5) -0.0857(4) 0.0333(14) Uani 1 d
N2 N 0.2376(5) 0.2995(5) -0.0718(4) 0.0307(13) Uani 1 d
N3 N 0.0781(5) 0.3350(4) 0.1263(4) 0.0328(13) Uani 1 d
N4 N 0.1039(5) 0.0669(4) 0.1745(4) 0.0331(14) Uani 1 d
N5 N 0.2855(5) 0.0980(5) 0.2020(5) 0.0418(15) Uani 1 d
N6 N 0.2980(5) 0.1576(5) 0.1123(5) 0.0367(15) Uani 1 d
N7 N 0.0121(6) 0.2000(4) -0.0037(5) 0.0383(15) Uani 1 d
C1 C 0.2733(7) -0.0353(6) -0.0889(7) 0.0433(19) Uani 1 d
C2 C 0.3385(9) -0.0902(8) -0.1858(8) 0.059(3) Uani 1 d
C3 C 0.4031(9) -0.0333(8) -0.2786(8) 0.065(3) Uani 1 d
C4 C 0.4005(8) 0.0837(8) -0.2750(7) 0.056(2) Uani 1 d
C5 C 0.3303(6) 0.1404(6) -0.1805(5) 0.0372(17) Uani 1 d
C6 C 0.3130(6) 0.2644(6) -0.1716(5) 0.0354(17) Uani 1 d
C7 C 0.3655(7) 0.3457(7) -0.2539(6) 0.047(2) Uani 1 d
C8 C 0.3336(8) 0.4613(8) -0.2297(7) 0.050(2) Uani 1 d
C9 C 0.2549(7) 0.4958(7) -0.1281(6) 0.0411(19) Uani 1 d
C10 C 0.2057(6) 0.4136(5) -0.0472(5) 0.0294(16) Uani 1 d
C11 C 0.1192(6) 0.4316(6) 0.0660(5) 0.0336(17) Uani 1 d
C12 C 0.0774(7) 0.5402(7) 0.1101(7) 0.0390(19) Uani 1 d
C13 C -0.0075(7) 0.5490(7) 0.2165(7) 0.045(2) Uani 1 d
C14 C -0.0515(7) 0.4520(8) 0.2747(7) 0.051(2) Uani 1 d
C15 C -0.0054(7) 0.3458(7) 0.2276(6) 0.0434(19) Uani 1 d
C16 C 0.0012(7) 0.0171(6) 0.2077(7) 0.046(2) Uani 1 d
C17 C -0.0310(9) -0.0541(8) 0.3013(7) 0.059(3) Uani 1 d
C18 C 0.0448(10) -0.0754(8) 0.3621(8) 0.063(3) Uani 1 d
C19 C 0.1526(8) -0.0257(7) 0.3301(6) 0.053(2) Uani 1 d
C20 C 0.1790(7) 0.0445(6) 0.2351(6) 0.0421(18) Uani 1 d
C21 C 0.3997(6) 0.2254(6) 0.0812(6) 0.0376(17) Uani 1 d
C22 C 0.3986(7) 0.2994(6) 0.1525(6) 0.0434(19) Uani 1 d
C23 C 0.4913(8) 0.3691(7) 0.1185(7) 0.056(2) Uani 1 d
C24 C 0.5800(9) 0.3636(8) 0.0159(8) 0.058(3) Uani 1 d
C25 C 0.5855(7) 0.2870(6) -0.0564(6) 0.049(2) Uani 1 d
C26 C 0.4914(7) 0.2174(7) -0.0224(7) 0.045(2) Uani 1 d
C27 C 0.6886(12) 0.2819(15) -0.1688(10) 0.088(4) Uani 1 d
C28 C 0.1513(12) 0.3105(18) 0.4446(9) 0.103(5) Uani 1 d
C29 C 0.1573(15) 0.4236(17) 0.4274(10) 0.109(5) Uani 1 d
C30 C 0.2629(17) 0.4584(11) 0.4320(9) 0.094(4) Uani 1 d
C31 C 0.3536(12) 0.3844(16) 0.4538(9) 0.095(4) Uani 1 d
C32 C 0.3484(13) 0.2662(15) 0.4709(9) 0.094(4) Uani 1 d
C33 C 0.2439(16) 0.2320(13) 0.4635(9) 0.096(4) Uani 1 d
H1 H 0.227(5) -0.073(5) -0.016(5) 0.034(19) Uiso 1 d
H2 H 0.332(6) -0.157(5) -0.182(5) 0.03(2) Uiso 1 d
H3 H 0.443(8) -0.068(7) -0.347(7) 0.09(3) Uiso 1 d
H4 H 0.437(6) 0.126(5) -0.334(5) 0.030(19) Uiso 1 d
H7 H 0.420(5) 0.319(4) -0.324(4) 0.021(16) Uiso 1 d
H8 H 0.361(6) 0.507(5) -0.273(5) 0.03(2) Uiso 1 d
H9 H 0.234(6) 0.573(6) -0.121(5) 0.05(2) Uiso 1 d
H12 H 0.107(7) 0.596(6) 0.068(6) 0.06(3) Uiso 1 d
H13 H -0.040(7) 0.630(7) 0.245(6) 0.09(3) Uiso 1 d
H14 H -0.108(5) 0.458(4) 0.350(5) 0.024(16) Uiso 1 d
H15 H -0.033(4) 0.281(4) 0.267(4) 0.006(14) Uiso 1 d
H16 H -0.040(6) 0.031(5) 0.156(5) 0.04(2) Uiso 1 d
H17 H -0.100(8) -0.088(7) 0.331(7) 0.09(3) Uiso 1 d
H18 H 0.029(7) -0.118(7) 0.421(6) 0.07(3) Uiso 1 d
H19 H 0.208(5) -0.033(5) 0.375(5) 0.034(18) Uiso 1 d
H22 H 0.343(4) 0.301(4) 0.227(4) 0.005(13) Uiso 1 d
H23 H 0.483(5) 0.410(4) 0.172(4) 0.012(15) Uiso 1 d
H24 H 0.639(8) 0.399(7) -0.011(7) 0.08(3) Uiso 1 d
H26 H 0.490(6) 0.168(6) -0.072(6) 0.06(2) Uiso 1 d
H271 H 0.762(9) 0.260(9) -0.167(8) 0.11(5) Uiso 1 d
H272 H 0.669(9) 0.356(9) -0.222(9) 0.13(4) Uiso 1 d
H273 H 0.665(8) 0.252(8) -0.212(7) 0.08(4) Uiso 1 d
H28 H 0.082(7) 0.304(6) 0.425(6) 0.07(3) Uiso 1 d
H29 H 0.131(8) 0.489(7) 0.388(7) 0.08(3) Uiso 1 d
H30 H 0.249(6) 0.542(6) 0.419(5) 0.05(2) Uiso 1 d
H31 H 0.435(11) 0.388(9) 0.463(9) 0.15(5) Uiso 1 d
H32 H 0.437(11) 0.207(10) 0.484(9) 0.17(5) Uiso 1 d
H33 H 0.257(10) 0.155(8) 0.478(8) 0.12(5) Uiso 1 d

loop_
_atom_site_aniso_label
_atom_site_aniso_U_11
_atom_site_aniso_U_22
_atom_site_aniso_U_33
_atom_site_aniso_U_23
_atom_site_aniso_U_13
_atom_site_aniso_U_12
Ru 0.0323(3) 0.0274(3) 0.0321(3) -0.0013(2) -0.0098(3) -0.0104(2)
Cl 0.0501(14) 0.0811(17) 0.0520(15) 0.0017(13) -0.0084(12) -0.0205(12)
O1 0.033(3) 0.054(3) 0.070(4) -0.004(3) -0.014(3) -0.011(3)
O2 0.069(4) 0.060(4) 0.060(4) -0.016(3) -0.040(3) 0.001(3)
O3 0.053(4) 0.148(6) 0.094(5) 0.045(4) -0.032(4) -0.042(4)
O4 0.077(6) 0.296(13) 0.245(11) -0.206(11) 0.019(7) -0.032(7)
O5 0.107(6) 0.149(7) 0.087(5) 0.051(5) -0.050(4) -0.048(5)
O6 0.146(7) 0.143(7) 0.163(8) 0.071(6) -0.071(6) -0.090(6)
N1 0.034(3) 0.028(3) 0.040(4) -0.004(3) -0.016(3) -0.004(3)
N2 0.034(3) 0.035(3) 0.027(3) 0.009(3) -0.011(3) -0.019(3)
N3 0.034(3) 0.035(3) 0.034(4) -0.007(3) -0.015(3) -0.008(3)
N4 0.040(4) 0.033(3) 0.031(3) 0.000(3) -0.013(3) -0.015(3)
N5 0.048(4) 0.045(4) 0.037(4) 0.010(3) -0.020(3) -0.017(3)
N6 0.043(4) 0.029(3) 0.038(4) 0.004(3) -0.013(3) -0.011(3)
N7 0.048(4) 0.024(3) 0.050(4) 0.006(3) -0.026(4) -0.012(3)
C1 0.042(5) 0.035(5) 0.055(6) -0.008(4) -0.022(4) 0.001(4)
C2 0.067(6) 0.037(6) 0.069(7) -0.015(5) -0.024(5) 0.000(5)
C3 0.068(6) 0.059(6) 0.056(6) -0.031(5) -0.004(5) -0.007(5)
C4 0.054(5) 0.059(6) 0.038(5) -0.009(5) 0.003(4) -0.012(4)
C5 0.041(4) 0.045(5) 0.029(4) -0.007(4) -0.014(4) -0.011(4)
C6 0.033(4) 0.042(4) 0.028(4) 0.002(3) -0.005(3) -0.015(3)
C7 0.037(5) 0.065(6) 0.032(5) -0.008(4) 0.000(4) -0.014(4)
C8 0.062(6) 0.048(6) 0.040(6) 0.009(5) -0.011(5) -0.030(5)
C9 0.050(5) 0.037(5) 0.045(5) 0.005(4) -0.021(4) -0.022(4)
C10 0.030(4) 0.027(4) 0.033(4) 0.006(3) -0.012(3) -0.015(3)
C11 0.032(4) 0.034(4) 0.038(4) 0.002(3) -0.013(3) -0.014(3)
C12 0.046(5) 0.037(5) 0.040(5) -0.012(4) -0.020(4) -0.008(4)
C13 0.049(5) 0.039(5) 0.051(6) -0.014(4) -0.023(4) 0.000(4)
C14 0.042(5) 0.076(7) 0.028(5) -0.013(5) -0.006(4) 0.000(5)
C15 0.043(5) 0.044(5) 0.039(5) -0.001(4) -0.009(4) -0.010(4)
C16 0.049(5) 0.046(5) 0.044(5) -0.002(4) -0.017(4) -0.013(4)
C17 0.069(7) 0.059(6) 0.049(6) 0.009(5) -0.012(5) -0.033(5)
C18 0.092(8) 0.048(6) 0.044(6) 0.015(5) -0.016(6) -0.028(5)
C19 0.070(6) 0.059(5) 0.041(5) 0.009(4) -0.031(5) -0.024(5)
C20 0.052(5) 0.038(4) 0.036(4) -0.003(4) -0.013(4) -0.013(4)
C21 0.031(4) 0.040(4) 0.050(5) 0.001(4) -0.025(4) -0.005(3)
C22 0.041(5) 0.057(5) 0.034(5) -0.006(4) -0.007(4) -0.021(4)
C23 0.059(6) 0.061(6) 0.057(6) -0.021(5) -0.017(5) -0.024(5)
C24 0.045(6) 0.054(6) 0.075(7) 0.003(5) -0.017(5) -0.023(5)
C25 0.039(5) 0.049(5) 0.054(5) -0.003(4) -0.010(4) -0.011(4)
C26 0.031(4) 0.051(5) 0.055(6) -0.010(4) -0.013(4) -0.012(4)
C27 0.054(8) 0.142(12) 0.059(8) -0.007(8) -0.002(6) -0.036(8)
C28 0.072(9) 0.180(16) 0.075(8) 0.022(9) -0.044(7) -0.046(10)
C29 0.100(11) 0.151(15) 0.052(7) 0.000(9) -0.029(7) 0.027(11)
C30 0.125(12) 0.080(10) 0.070(8) -0.017(7) -0.031(8) -0.004(9)
C31 0.068(9) 0.158(14) 0.060(7) -0.028(8) -0.026(6) -0.001(10)
C32 0.078(9) 0.128(12) 0.068(8) -0.012(8) -0.032(7) 0.016(9)
C33 0.119(12) 0.105(12) 0.060(7) 0.011(7) -0.027(8) -0.030(10)

loop_
_atom_type_symbol
_atom_type_description
_atom_type_scat_dispersion_real
_atom_type_scat_dispersion_imag
_atom_type_scat_source
C C 0.0033 0.0016 'International Tables Vol C Tables 4.2.6.8 and 6.1.1.4'
H H 0.0000 0.0000 'International Tables Vol C Tables 4.2.6.8 and 6.1.1.4'
N N 0.0061 0.0033 'International Tables Vol C Tables 4.2.6.8 and 6.1.1.4'
O O 0.0106 0.0060 'International Tables Vol C Tables 4.2.6.8 and 6.1.1.4'
Cl Cl 0.1484 0.1585 'International Tables Vol C Tables 4.2.6.8 and 6.1.1.4'
Ru Ru -1.2594 0.8363 'International Tables Vol C Tables 4.2.6.8 and 6.1.1.4'

loop_
_geom_angle_atom_site_label_1
_geom_angle_atom_site_label_2
_geom_angle_atom_site_label_3
_geom_angle
N2 Ru N6 98.1(2)
N2 Ru N7 90.0(2)
N6 Ru N7 171.3(2)
N2 Ru N4 173.4(2)
N6 Ru N4 75.6(2)
N7 Ru N4 96.1(2)
N2 Ru N1 78.9(2)
N6 Ru N1 97.2(2)
N7 Ru N1 87.3(2)
N4 Ru N1 103.8(2)
N2 Ru N3 79.6(2)
N6 Ru N3 89.8(2)
N7 Ru N3 88.6(2)
N4 Ru N3 98.0(2)
N1 Ru N3 158.1(2)
O4 Cl O5 110.9(7)
O4 Cl O3 109.9(5)
O5 Cl O3 110.8(4)
O4 Cl O6 105.8(6)
O5 Cl O6 107.5(5)
O3 Cl O6 111.7(5)
C1 N1 C5 119.0(6)
C1 N1 Ru 127.3(5)
C5 N1 Ru 113.3(4)
C6 N2 C10 122.6(5)
C6 N2 Ru 119.1(4)
C10 N2 Ru 118.3(4)
C15 N3 C11 119.1(6)
C15 N3 Ru 127.7(5)
C11 N3 Ru 113.1(4)
C16 N4 C20 117.9(6)
C16 N4 Ru 129.5(5)
C20 N4 Ru 112.6(4)
N6 N5 C20 110.7(6)
N5 N6 C21 112.3(6)
N5 N6 Ru 122.3(4)
C21 N6 Ru 123.7(4)
O2 N7 O1 117.6(6)
O2 N7 Ru 122.7(5)
O1 N7 Ru 119.7(5)
N1 C1 C2 120.2(8)
C3 C2 C1 121.9(9)
C2 C3 C4 117.8(9)
C5 C4 C3 120.7(8)
N1 C5 C4 120.2(7)
N1 C5 C6 115.3(6)
C4 C5 C6 124.5(7)
N2 C6 C7 119.5(6)
N2 C6 C5 113.4(6)
C7 C6 C5 127.1(6)
C8 C7 C6 118.2(7)
C9 C8 C7 121.5(8)
C8 C9 C10 119.4(8)
N2 C10 C9 118.8(6)
N2 C10 C11 112.9(5)
C9 C10 C11 128.3(6)
N3 C11 C12 121.3(6)
N3 C11 C10 115.8(6)
C12 C11 C10 122.9(6)
C13 C12 C11 118.6(8)
C14 C13 C12 119.5(8)
C13 C14 C15 119.6(7)
N3 C15 C14 121.9(7)
N4 C16 C17 122.1(8)
C18 C17 C16 119.6(9)
C17 C18 C19 120.1(9)
C18 C19 C20 117.1(8)
N4 C20 C19 123.3(7)
N4 C20 N5 118.3(6)
C19 C20 N5 118.4(7)
C22 C21 C26 121.6(7)
C22 C21 N6 119.8(6)
C26 C21 N6 118.5(6)
C21 C22 C23 118.9(7)
C24 C23 C22 119.8(8)
C23 C24 C25 122.3(8)
C24 C25 C26 117.7(8)
C24 C25 C27 120.2(9)
C26 C25 C27 122.1(9)
C21 C26 C25 119.6(7)
C33 C28 C29 122.1(13)
C28 C29 C30 118.0(13)
C31 C30 C29 121.7(14)
C30 C31 C32 120.6(14)
C33 C32 C31 117.2(14)
C28 C33 C32 120.3(14)

loop_
_geom_bond_atom_site_label_1
_geom_bond_atom_site_label_2
_geom_bond_distance
Ru N2 1.971(5)
Ru N6 1.989(6)
Ru N7 2.057(6)
Ru N4 2.057(5)
Ru N1 2.067(5)
Ru N3 2.076(5)
Cl O4 1.352(8)
Cl O5 1.392(6)
Cl O3 1.403(6)
Cl O6 1.414(7)
O1 N7 1.261(7)
O2 N7 1.230(7)
N1 C1 1.353(8)
N1 C5 1.373(8)
N2 C6 1.338(7)
N2 C10 1.366(7)
N3 C15 1.322(8)
N3 C11 1.364(7)
N4 C16 1.326(8)
N4 C20 1.352(8)
N5 N6 1.274(7)
N5 C20 1.389(8)
N6 C21 1.454(8)
C1 C2 1.382(11)
C2 C3 1.347(12)
C3 C4 1.382(11)
C4 C5 1.374(9)
C5 C6 1.448(9)
C6 C7 1.394(9)
C7 C8 1.383(11)
C8 C9 1.362(10)
C9 C10 1.381(8)
C10 C11 1.464(9)
C11 C12 1.392(9)
C12 C13 1.377(10)
C13 C14 1.370(10)
C14 C15 1.383(10)
C16 C17 1.375(11)
C17 C18 1.361(12)
C18 C19 1.376(11)
C19 C20 1.380(10)
C21 C22 1.364(9)
C21 C26 1.375(10)
C22 C23 1.385(10)
C23 C24 1.352(11)
C24 C25 1.380(11)
C25 C26 1.396(9)
C25 C27 1.506(12)
C28 C33 1.328(17)
C28 C29 1.336(18)
C29 C30 1.382(17)
C30 C31 1.303(16)
C31 C32 1.394(16)
C32 C33 1.383(16)

loop_
_geom_torsion_atom_site_label_1
_geom_torsion_atom_site_label_2
_geom_torsion_atom_site_label_3
_geom_torsion_atom_site_label_4
_geom_torsion
N2 Ru N1 C1 -173.5(6)
N6 Ru N1 C1 89.6(6)
N7 Ru N1 C1 -83.0(6)
N4 Ru N1 C1 12.7(6)
N3 Ru N1 C1 -162.5(5)
N2 Ru N1 C5 -0.9(4)
N6 Ru N1 C5 -97.8(4)
N7 Ru N1 C5 89.6(4)
N4 Ru N1 C5 -174.8(4)
N3 Ru N1 C5 10.0(8)
N6 Ru N2 C6 95.8(5)
N7 Ru N2 C6 -87.3(5)
N4 Ru N2 C6 115(2)
N1 Ru N2 C6 0.0(5)
N3 Ru N2 C6 -175.8(5)
N6 Ru N2 C10 -85.5(5)
N7 Ru N2 C10 91.4(5)
N4 Ru N2 C10 -66(2)
N1 Ru N2 C10 178.7(5)
N3 Ru N2 C10 2.8(4)
N2 Ru N3 C15 178.1(6)
N6 Ru N3 C15 -83.6(6)
N7 Ru N3 C15 87.9(6)
N4 Ru N3 C15 -8.1(6)
N1 Ru N3 C15 167.2(6)
N2 Ru N3 C11 -4.8(4)
N6 Ru N3 C11 93.4(4)
N7 Ru N3 C11 -95.1(4)
N4 Ru N3 C11 168.9(4)
N1 Ru N3 C11 -15.8(8)
N2 Ru N4 C16 161.0(19)
N6 Ru N4 C16 -179.2(6)
N7 Ru N4 C16 3.6(6)
N1 Ru N4 C16 -85.2(6)
N3 Ru N4 C16 93.0(6)
N2 Ru N4 C20 -16(2)
N6 Ru N4 C20 3.9(4)
N7 Ru N4 C20 -173.3(5)
N1 Ru N4 C20 97.9(4)
N3 Ru N4 C20 -83.9(5)
C20 N5 N6 C21 173.5(5)
C20 N5 N6 Ru 7.4(7)
N2 Ru N6 N5 171.2(5)
N7 Ru N6 N5 12.2(19)
N4 Ru N6 N5 -6.6(5)
N1 Ru N6 N5 -109.1(5)
N3 Ru N6 N5 91.7(5)
N2 Ru N6 C21 6.7(5)
N7 Ru N6 C21 -152.3(14)
N4 Ru N6 C21 -171.1(5)
N1 Ru N6 C21 86.4(5)
N3 Ru N6 C21 -72.8(5)
N2 Ru N7 O2 53.2(5)
N6 Ru N7 O2 -147.6(14)
N4 Ru N7 O2 -129.3(5)
N1 Ru N7 O2 -25.7(5)
N3 Ru N7 O2 132.8(5)
N2 Ru N7 O1 -123.4(5)
N6 Ru N7 O1 35.8(18)
N4 Ru N7 O1 54.1(5)
N1 Ru N7 O1 157.7(5)
N3 Ru N7 O1 -43.8(5)
C5 N1 C1 C2 1.6(10)
Ru N1 C1 C2 173.7(6)
N1 C1 C2 C3 1.5(13)
C1 C2 C3 C4 -1.2(14)
C2 C3 C4 C5 -2.3(14)
C1 N1 C5 C4 -5.0(10)
Ru N1 C5 C4 -178.2(6)
C1 N1 C5 C6 174.8(6)
Ru N1 C5 C6 1.6(7)
C3 C4 C5 N1 5.4(12)
C3 C4 C5 C6 -174.4(7)
C10 N2 C6 C7 2.3(10)
Ru N2 C6 C7 -179.1(5)
C10 N2 C6 C5 -177.7(5)
Ru N2 C6 C5 0.8(7)
N1 C5 C6 N2 -1.6(8)
C4 C5 C6 N2 178.2(7)
N1 C5 C6 C7 178.3(7)
C4 C5 C6 C7 -1.9(12)
N2 C6 C7 C8 -2.2(11)
C5 C6 C7 C8 177.9(7)
C6 C7 C8 C9 1.1(12)
C7 C8 C9 C10 0.0(12)
C6 N2 C10 C9 -1.2(9)
Ru N2 C10 C9 -179.8(5)
C6 N2 C10 C11 178.2(6)
Ru N2 C10 C11 -0.3(7)
C8 C9 C10 N2 0.0(10)
C8 C9 C10 C11 -179.3(7)
C15 N3 C11 C12 1.7(9)
Ru N3 C11 C12 -175.6(5)
C15 N3 C11 C10 -176.5(6)
Ru N3 C11 C10 6.1(7)
N2 C10 C11 N3 -4.0(8)
C9 C10 C11 N3 175.4(6)
N2 C10 C11 C12 177.8(6)
C9 C10 C11 C12 -2.8(11)
N3 C11 C12 C13 -0.4(10)
C10 C11 C12 C13 177.7(6)
C11 C12 C13 C14 -2.0(11)
C12 C13 C14 C15 3.0(11)
C11 N3 C15 C14 -0.7(10)
Ru N3 C15 C14 176.2(5)
C13 C14 C15 N3 -1.6(11)
C20 N4 C16 C17 0.9(11)
Ru N4 C16 C17 -175.9(6)
N4 C16 C17 C18 -0.5(13)
C16 C17 C18 C19 0.2(14)
C17 C18 C19 C20 -0.3(13)
C16 N4 C20 C19 -1.1(10)
Ru N4 C20 C19 176.2(6)
C16 N4 C20 N5 -178.9(6)
Ru N4 C20 N5 -1.6(7)
C18 C19 C20 N4 0.8(12)
C18 C19 C20 N5 178.6(7)
N6 N5 C20 N4 -3.4(8)
N6 N5 C20 C19 178.7(6)
N5 N6 C21 C22 -54.7(8)
Ru N6 C21 C22 111.2(7)
N5 N6 C21 C26 128.8(7)
Ru N6 C21 C26 -65.3(8)
C26 C21 C22 C23 0.9(11)
N6 C21 C22 C23 -175.6(7)
C21 C22 C23 C24 0.7(13)
C22 C23 C24 C25 -2.7(14)
C23 C24 C25 C26 3.1(13)
C23 C24 C25 C27 -178.2(10)
C22 C21 C26 C25 -0.4(11)
N6 C21 C26 C25 176.1(6)
C24 C25 C26 C21 -1.5(11)
C27 C25 C26 C21 179.8(10)
C33 C28 C29 C30 -1(2)
C28 C29 C30 C31 -1.0(18)
C29 C30 C31 C32 1.5(18)
C30 C31 C32 C33 0.1(16)
C29 C28 C33 C32 3(2)
C31 C32 C33 C28 -2.3(17)
